data_4311639
loop_
_publ_author_name
'Takayoshi Suzuki'
'Yoko Hirai'
'Hideaki Monjushiro'
'Sumio Kaizaki'

_publ_section_title
;
 Cobalt(III) Complexes of Monodentate N(9)-Bound Adeninate (ade-),
 [Co(ade-\kN9)Cl(en)2]+ (en = 1,2-Diaminoethane): Syntheses, Crystal
 Structures, and Protonation Behaviors of the Geometrical Isomers
;
_journal_name_full 'Inorganic Chemistry'
_journal_page_first 6435
_journal_page_last 6444
_journal_paper_doi 10.1021/ic035336z
_journal_volume 43
_journal_year 2004
_chemical_formula_moiety 'C9 H22 Cl Co N9 3+, 2(Cl 1-), B F4 1-, H2 O'
_chemical_formula_sum 'C9 H24 B Cl3 Co F4 N9 O'
_chemical_formula_weight 526.46
_chemical_name_systematic
; 
cis-(1H,7H-adeninium-\kN^9^)chlorobis(ethane-1,2-diamine)cobalt(III) 
Dichloride Tetrafluoroborate Hydrate
;
_space_group_IT_number 14
_symmetry_cell_setting monoclinic
_symmetry_space_group_name_Hall '-P 2ybc'
_symmetry_space_group_name_H-M 'P 1 21/c 1'
_atom_sites_solution_hydrogens difmap
_atom_sites_solution_primary direct
_atom_sites_solution_secondary difmap
_audit_creation_method SHELXL-97
_cell_angle_alpha 90.00
_cell_angle_beta 103.835(14)
_cell_angle_gamma 90.00
_cell_formula_units_Z 4
_cell_length_a 9.432(2)
_cell_length_b 14.584(2)
_cell_length_c 15.556(2)
_cell_measurement_reflns_used 25
_cell_measurement_temperature 296(2)
_cell_measurement_theta_max 15.0
_cell_measurement_theta_min 14.8
_cell_volume 2077.7(6)
_computing_cell_refinement 'MSC/AFC Diffractometer Control'
_computing_data_collection 'MSC/AFC Diffractometer Control'
_computing_data_reduction 'teXsan ver. 1.11'
_computing_molecular_graphics ORTEP
_computing_publication_material SHELXL-97
_computing_structure_refinement SHELXL-97
_computing_structure_solution SHELXS-97
_diffrn_ambient_temperature 296(2)
_diffrn_measured_fraction_theta_full 0.994
_diffrn_measured_fraction_theta_max 0.994
_diffrn_measurement_device_type 'Rigaku AFC5R'
_diffrn_measurement_method \w-2\q
_diffrn_radiation_monochromator graphite
_diffrn_radiation_source 'rotating anode'
_diffrn_radiation_type 'Mo K\a'
_diffrn_radiation_wavelength 0.71069
_diffrn_reflns_av_R_equivalents 0.0163
_diffrn_reflns_av_sigmaI/netI 0.0436
_diffrn_reflns_limit_h_max 13
_diffrn_reflns_limit_h_min 0
_diffrn_reflns_limit_k_max 20
_diffrn_reflns_limit_k_min 0
_diffrn_reflns_limit_l_max 21
_diffrn_reflns_limit_l_min -21
_diffrn_reflns_number 6368
_diffrn_reflns_theta_full 30.01
_diffrn_reflns_theta_max 30.01
_diffrn_reflns_theta_min 2.22
_diffrn_standards_decay_% 0.52
_diffrn_standards_interval_count 150
_diffrn_standards_number 3
_exptl_absorpt_coefficient_mu 1.268
_exptl_absorpt_correction_T_max 1.000
_exptl_absorpt_correction_T_min 0.906
_exptl_absorpt_correction_type psi-scan
_exptl_absorpt_process_details '(North, Phillips & Mathews, 1968)'
_exptl_crystal_colour red
_exptl_crystal_density_diffrn 1.683
_exptl_crystal_density_method 'not measured'
_exptl_crystal_description column
_exptl_crystal_F_000 1072
_exptl_crystal_size_max 0.55
_exptl_crystal_size_mid 0.20
_exptl_crystal_size_min 0.20
_refine_diff_density_max 2.618
_refine_diff_density_min -0.836
_refine_diff_density_rms 0.122
_refine_ls_extinction_method none
_refine_ls_goodness_of_fit_ref 1.037
_refine_ls_hydrogen_treatment constr
_refine_ls_matrix_type full
_refine_ls_number_parameters 253
_refine_ls_number_reflns 6036
_refine_ls_number_restraints 0
_refine_ls_restrained_S_all 1.037
_refine_ls_R_factor_all 0.1069
_refine_ls_R_factor_gt 0.0584
_refine_ls_shift/su_max 0.001
_refine_ls_shift/su_mean 0.000
_refine_ls_structure_factor_coef Fsqd
_refine_ls_weighting_details 'calc w=1/[\s^2^(Fo^2^)+(0.1180P)^2^+2.4091P] where P=(Fo^2^+2Fc^2^)/3'
_refine_ls_weighting_scheme calc
_refine_ls_wR_factor_gt 0.1758
_refine_ls_wR_factor_ref 0.2043
_reflns_number_gt 3885
_reflns_number_total 6036
_reflns_threshold_expression 'I > 2\s(I)'
_cod_data_source_file ic035336zsi20040226_120107_3.cif
_cod_data_source_block cis-3
_cod_original_cell_volume 2077.7(7)
_cod_database_code 4311639

loop_
_symmetry_equiv_pos_as_xyz
'x, y, z'
'-x, y+1/2, -z+1/2'
'-x, -y, -z'
'x, -y-1/2, z-1/2'

loop_
_atom_site_label
_atom_site_type_symbol
_atom_site_fract_x
_atom_site_fract_y
_atom_site_fract_z
_atom_site_U_iso_or_equiv
_atom_site_adp_type
_atom_site_occupancy
_atom_site_symmetry_multiplicity
_atom_site_calc_flag
_atom_site_refinement_flags
_atom_site_disorder_assembly
_atom_site_disorder_group
Co1 Co 0.87140(6) 0.61526(3) 0.17465(3) 0.02942(16) Uani 1 1 d . . .
Cl1 Cl 1.04755(16) 0.51181(8) 0.16736(10) 0.0577(4) Uani 1 1 d . . .
Cl2 Cl 0.75780(11) 0.89055(7) 0.05877(7) 0.0364(2) Uani 1 1 d . . .
Cl3 Cl 0.90869(14) 0.18950(10) 0.03570(9) 0.0559(3) Uani 1 1 d . . .
F1 F 1.5023(7) 0.8240(6) 0.2810(7) 0.224(5) Uani 1 1 d . . .
F2 F 1.3008(6) 0.8553(3) 0.3188(5) 0.123(2) Uani 1 1 d . . .
F3 F 1.3121(8) 0.7496(5) 0.2246(5) 0.152(3) Uani 1 1 d . . .
F4 F 1.4211(8) 0.7273(4) 0.3666(4) 0.124(2) Uani 1 1 d . . .
O1 O 0.4408(8) 0.6590(4) 0.0434(5) 0.130(3) Uani 1 1 d . . .
N1 N 0.4627(4) 0.4849(2) 0.3488(2) 0.0348(7) Uani 1 1 d . . .
H1 H 0.3836 0.4717 0.3644 0.060 Uiso 1 1 calc R . .
N3 N 0.5640(4) 0.5669(2) 0.2463(2) 0.0363(7) Uani 1 1 d . . .
N6 N 0.5909(4) 0.3954(2) 0.4660(2) 0.0360(7) Uani 1 1 d . . .
H6A H 0.5102 0.3825 0.4799 0.060 Uiso 1 1 calc R . .
H6B H 0.6717 0.3732 0.4967 0.060 Uiso 1 1 calc R . .
N7 N 0.8592(3) 0.4595(2) 0.3937(2) 0.0316(7) Uani 1 1 d . . .
H7 H 0.9023 0.4261 0.4379 0.060 Uiso 1 1 calc R . .
N9 N 0.8273(3) 0.5501(2) 0.2758(2) 0.0295(6) Uani 1 1 d . . .
N11 N 0.7363(3) 0.7130(2) 0.1866(2) 0.0302(6) Uani 1 1 d . . .
H11A H 0.7154 0.7475 0.1373 0.060 Uiso 1 1 calc R . .
H11B H 0.6525 0.6889 0.1946 0.060 Uiso 1 1 calc R . .
N14 N 1.0206(4) 0.6913(2) 0.2505(3) 0.0380(8) Uani 1 1 d . . .
H14A H 1.0501 0.6647 0.3040 0.060 Uiso 1 1 calc R . .
H14B H 1.0984 0.6958 0.2267 0.060 Uiso 1 1 calc R . .
N15 N 0.7208(5) 0.5442(3) 0.0929(2) 0.0452(9) Uani 1 1 d . . .
H15A H 0.7226 0.4856 0.1113 0.060 Uiso 1 1 calc R . .
H15B H 0.6320 0.5676 0.0917 0.060 Uiso 1 1 calc R . .
N18 N 0.9049(5) 0.6737(3) 0.0686(3) 0.0441(9) Uani 1 1 d . . .
H18A H 0.9012 0.7350 0.0743 0.060 Uiso 1 1 calc R . .
H18B H 0.9944 0.6588 0.0622 0.060 Uiso 1 1 calc R . .
C2 C 0.4525(5) 0.5398(3) 0.2769(3) 0.0389(9) Uani 1 1 d . . .
H2 H 0.3600 0.5596 0.2472 0.060 Uiso 1 1 calc R . .
C4 C 0.6936(4) 0.5341(2) 0.2942(3) 0.0279(7) Uani 1 1 d . . .
C5 C 0.7130(4) 0.4777(2) 0.3677(2) 0.0286(7) Uani 1 1 d . . .
C6 C 0.5908(4) 0.4492(2) 0.3979(2) 0.0294(7) Uani 1 1 d . . .
C8 C 0.9220(4) 0.5032(3) 0.3374(3) 0.0325(8) Uani 1 1 d . . .
H8 H 1.0217 0.5013 0.3407 0.060 Uiso 1 1 calc R . .
C12 C 0.8060(5) 0.7704(3) 0.2641(3) 0.0378(9) Uani 1 1 d . . .
H12A H 0.8009 0.7398 0.3187 0.060 Uiso 1 1 calc R . .
H12B H 0.7566 0.8290 0.2615 0.060 Uiso 1 1 calc R . .
C13 C 0.9627(5) 0.7841(3) 0.2606(3) 0.0412(9) Uani 1 1 d . . .
H13A H 0.9687 0.8227 0.2108 0.060 Uiso 1 1 calc R . .
H13B H 1.0176 0.8127 0.3146 0.060 Uiso 1 1 calc R . .
C16 C 0.7486(9) 0.5479(4) 0.0033(3) 0.0727(19) Uani 1 1 d . . .
H16A H 0.6611 0.5316 -0.0410 0.060 Uiso 1 1 calc R . .
H16B H 0.8257 0.5054 -0.0010 0.060 Uiso 1 1 calc R . .
C17 C 0.7934(8) 0.6442(4) -0.0110(3) 0.0635(16) Uani 1 1 d . . .
H17A H 0.8336 0.6469 -0.0629 0.060 Uiso 1 1 calc R . .
H17B H 0.7093 0.6845 -0.0206 0.060 Uiso 1 1 calc R . .
B1 B 1.3982(9) 0.7952(6) 0.3081(6) 0.0697(19) Uani 1 1 d . . .

loop_
_atom_site_aniso_label
_atom_site_aniso_U_11
_atom_site_aniso_U_22
_atom_site_aniso_U_33
_atom_site_aniso_U_23
_atom_site_aniso_U_13
_atom_site_aniso_U_12
Co1 0.0364(3) 0.0222(2) 0.0349(3) 0.00477(19) 0.0190(2) 0.00284(19)
Cl1 0.0713(8) 0.0386(6) 0.0805(9) 0.0164(6) 0.0524(7) 0.0217(5)
Cl2 0.0355(5) 0.0346(5) 0.0425(5) 0.0066(4) 0.0162(4) 0.0060(4)
Cl3 0.0573(7) 0.0645(8) 0.0500(7) -0.0271(6) 0.0206(5) -0.0190(6)
F1 0.089(4) 0.256(10) 0.355(12) 0.192(10) 0.112(6) 0.036(5)
F2 0.123(4) 0.065(3) 0.205(6) 0.003(3) 0.089(4) 0.020(3)
F3 0.131(5) 0.148(6) 0.177(7) 0.010(5) 0.036(5) -0.004(5)
F4 0.189(6) 0.090(3) 0.109(4) 0.044(3) 0.066(4) 0.049(4)
O1 0.130(5) 0.084(4) 0.143(6) 0.026(4) -0.033(5) -0.005(4)
N1 0.0293(15) 0.0353(17) 0.0433(18) 0.0032(14) 0.0159(14) -0.0011(13)
N3 0.0293(16) 0.0369(17) 0.0429(19) 0.0103(15) 0.0092(14) 0.0039(13)
N6 0.0345(17) 0.0370(17) 0.0405(18) 0.0079(14) 0.0169(14) -0.0036(13)
N7 0.0319(16) 0.0308(15) 0.0341(16) 0.0078(13) 0.0120(13) 0.0025(12)
N9 0.0293(15) 0.0238(13) 0.0386(17) 0.0060(12) 0.0146(13) 0.0036(11)
N11 0.0303(15) 0.0273(14) 0.0336(15) 0.0044(12) 0.0090(12) 0.0021(12)
N14 0.0328(17) 0.0323(16) 0.050(2) 0.0124(15) 0.0119(15) 0.0011(13)
N15 0.072(3) 0.0296(17) 0.0381(19) -0.0034(14) 0.0202(18) -0.0081(17)
N18 0.059(2) 0.0361(18) 0.046(2) 0.0099(16) 0.0308(18) 0.0007(16)
C2 0.0318(19) 0.039(2) 0.047(2) 0.0071(17) 0.0118(17) 0.0032(16)
C4 0.0307(17) 0.0235(15) 0.0332(17) 0.0043(13) 0.0148(14) 0.0015(12)
C5 0.0310(17) 0.0275(16) 0.0293(16) 0.0018(13) 0.0113(14) -0.0011(13)
C6 0.0325(17) 0.0269(16) 0.0322(18) -0.0029(14) 0.0144(15) -0.0025(13)
C8 0.0307(17) 0.0295(17) 0.040(2) 0.0099(15) 0.0132(15) 0.0018(14)
C12 0.046(2) 0.0288(18) 0.038(2) -0.0026(15) 0.0084(17) 0.0055(16)
C13 0.046(2) 0.0237(17) 0.050(2) 0.0040(16) 0.0030(19) -0.0014(16)
C16 0.130(6) 0.057(3) 0.036(2) -0.009(2) 0.030(3) -0.024(4)
C17 0.110(5) 0.051(3) 0.035(2) 0.001(2) 0.028(3) -0.009(3)
B1 0.063(4) 0.076(5) 0.075(5) 0.022(4) 0.027(4) 0.011(4)

loop_
_atom_type_symbol
_atom_type_description
_atom_type_scat_dispersion_real
_atom_type_scat_dispersion_imag
_atom_type_scat_source
C C 0.0033 0.0016 'International Tables Vol C Tables 4.2.6.8 and 6.1.1.4'
H H 0.0000 0.0000 'International Tables Vol C Tables 4.2.6.8 and 6.1.1.4'
B B 0.0013 0.0007 'International Tables Vol C Tables 4.2.6.8 and 6.1.1.4'
N N 0.0061 0.0033 'International Tables Vol C Tables 4.2.6.8 and 6.1.1.4'
F F 0.0171 0.0103 'International Tables Vol C Tables 4.2.6.8 and 6.1.1.4'
Cl Cl 0.1484 0.1585 'International Tables Vol C Tables 4.2.6.8 and 6.1.1.4'
Co Co 0.3494 0.9721 'International Tables Vol C Tables 4.2.6.8 and 6.1.1.4'
O O 0.0106 0.0060 'International Tables Vol C Tables 4.2.6.8 and 6.1.1.4'

loop_
_geom_angle_atom_site_label_1
_geom_angle_atom_site_label_2
_geom_angle_atom_site_label_3
_geom_angle
_geom_angle_site_symmetry_1
_geom_angle_site_symmetry_3
_geom_angle_publ_flag
N18 Co1 N11 90.18(15) . . ?
N18 Co1 N14 91.37(16) . . ?
N11 Co1 N14 85.42(14) . . ?
N18 Co1 N15 85.47(17) . . ?
N11 Co1 N15 93.42(16) . . ?
N14 Co1 N15 176.64(15) . . ?
N18 Co1 N9 175.72(16) . . ?
N11 Co1 N9 90.50(13) . . ?
N14 Co1 N9 92.90(15) . . ?
N15 Co1 N9 90.26(15) . . ?
N18 Co1 Cl1 88.84(12) . . ?
N11 Co1 Cl1 174.00(11) . . ?
N14 Co1 Cl1 88.68(11) . . ?
N15 Co1 Cl1 92.40(14) . . ?
N9 Co1 Cl1 90.92(9) . . ?
C2 N1 C6 124.2(3) . . ?
C2 N1 H1 117.9 . . ?
C6 N1 H1 117.9 . . ?
C2 N3 C4 112.9(3) . . ?
C6 N6 H6A 120.0 . . ?
C6 N6 H6B 120.0 . . ?
H6A N6 H6B 120.0 . . ?
C8 N7 C5 106.7(3) . . ?
C8 N7 H7 126.7 . . ?
C5 N7 H7 126.7 . . ?
C8 N9 C4 104.7(3) . . ?
C8 N9 Co1 126.2(3) . . ?
C4 N9 Co1 128.8(3) . . ?
C12 N11 Co1 108.5(2) . . ?
C12 N11 H11A 110.0 . . ?
Co1 N11 H11A 110.0 . . ?
C12 N11 H11B 110.0 . . ?
Co1 N11 H11B 110.0 . . ?
H11A N11 H11B 108.4 . . ?
C13 N14 Co1 110.6(3) . . ?
C13 N14 H14A 109.5 . . ?
Co1 N14 H14A 109.5 . . ?
C13 N14 H14B 109.5 . . ?
Co1 N14 H14B 109.5 . . ?
H14A N14 H14B 108.1 . . ?
C16 N15 Co1 109.1(4) . . ?
C16 N15 H15A 109.9 . . ?
Co1 N15 H15A 109.9 . . ?
C16 N15 H15B 109.9 . . ?
Co1 N15 H15B 109.9 . . ?
H15A N15 H15B 108.3 . . ?
C17 N18 Co1 110.7(3) . . ?
C17 N18 H18A 109.5 . . ?
Co1 N18 H18A 109.5 . . ?
C17 N18 H18B 109.5 . . ?
Co1 N18 H18B 109.5 . . ?
H18A N18 H18B 108.1 . . ?
N3 C2 N1 124.7(4) . . ?
N3 C2 H2 117.6 . . ?
N1 C2 H2 117.6 . . ?
N3 C4 N9 125.2(3) . . ?
N3 C4 C5 125.9(3) . . ?
N9 C4 C5 108.9(3) . . ?
N7 C5 C4 106.6(3) . . ?
N7 C5 C6 133.8(3) . . ?
C4 C5 C6 119.6(3) . . ?
N6 C6 N1 120.4(3) . . ?
N6 C6 C5 126.9(4) . . ?
N1 C6 C5 112.7(3) . . ?
N9 C8 N7 113.1(3) . . ?
N9 C8 H8 123.4 . . ?
N7 C8 H8 123.4 . . ?
N11 C12 C13 107.0(3) . . ?
N11 C12 H12A 110.3 . . ?
C13 C12 H12A 110.3 . . ?
N11 C12 H12B 110.3 . . ?
C13 C12 H12B 110.3 . . ?
H12A C12 H12B 108.6 . . ?
N14 C13 C12 105.8(3) . . ?
N14 C13 H13A 110.6 . . ?
C12 C13 H13A 110.6 . . ?
N14 C13 H13B 110.6 . . ?
C12 C13 H13B 110.6 . . ?
H13A C13 H13B 108.7 . . ?
N15 C16 C17 107.1(4) . . ?
N15 C16 H16A 110.3 . . ?
C17 C16 H16A 110.3 . . ?
N15 C16 H16B 110.3 . . ?
C17 C16 H16B 110.3 . . ?
H16A C16 H16B 108.5 . . ?
N18 C17 C16 108.4(5) . . ?
N18 C17 H17A 110.0 . . ?
C16 C17 H17A 110.0 . . ?
N18 C17 H17B 110.0 . . ?
C16 C17 H17B 110.0 . . ?
H17A C17 H17B 108.4 . . ?
F1 B1 F2 117.1(8) . . ?
F1 B1 F4 118.5(8) . . ?
F2 B1 F4 114.6(7) . . ?
F1 B1 F3 99.4(8) . . ?
F2 B1 F3 98.9(7) . . ?
F4 B1 F3 103.1(7) . . ?

loop_
_geom_bond_atom_site_label_1
_geom_bond_atom_site_label_2
_geom_bond_distance
_geom_bond_site_symmetry_2
_geom_bond_publ_flag
Co1 N18 1.948(3) . ?
Co1 N11 1.950(3) . ?
Co1 N14 1.951(4) . ?
Co1 N15 1.961(4) . ?
Co1 N9 1.966(3) . ?
Co1 Cl1 2.2671(12) . ?
F1 B1 1.231(9) . ?
F2 B1 1.309(9) . ?
F3 B1 1.511(11) . ?
F4 B1 1.328(9) . ?
N1 C2 1.360(5) . ?
N1 C6 1.368(5) . ?
N1 H1 0.8600 . ?
N3 C2 1.314(5) . ?
N3 C4 1.357(5) . ?
N6 C6 1.319(5) . ?
N6 H6A 0.8600 . ?
N6 H6B 0.8600 . ?
N7 C8 1.332(5) . ?
N7 C5 1.367(5) . ?
N7 H7 0.8600 . ?
N9 C8 1.332(5) . ?
N9 C4 1.378(4) . ?
N11 C12 1.485(5) . ?
N11 H11A 0.9000 . ?
N11 H11B 0.9000 . ?
N14 C13 1.482(5) . ?
N14 H14A 0.9000 . ?
N14 H14B 0.9000 . ?
N15 C16 1.480(6) . ?
N15 H15A 0.9000 . ?
N15 H15B 0.9000 . ?
N18 C17 1.484(7) . ?
N18 H18A 0.9000 . ?
N18 H18B 0.9000 . ?
C2 H2 0.9300 . ?
C4 C5 1.386(5) . ?
C5 C6 1.408(5) . ?
C8 H8 0.9300 . ?
C12 C13 1.505(6) . ?
C12 H12A 0.9700 . ?
C12 H12B 0.9700 . ?
C13 H13A 0.9700 . ?
C13 H13B 0.9700 . ?
C16 C17 1.497(8) . ?
C16 H16A 0.9700 . ?
C16 H16B 0.9700 . ?
C17 H17A 0.9700 . ?
C17 H17B 0.9700 . ?

loop_
_geom_hbond_atom_site_label_D
_geom_hbond_atom_site_label_H
_geom_hbond_atom_site_label_A
_geom_hbond_distance_DH
_geom_hbond_distance_HA
_geom_hbond_distance_DA
_geom_hbond_angle_DHA
_geom_hbond_site_symmetry_A
_geom_hbond_publ_flag
N1 H1 Cl2 0.860 2.317 3.117 154.79 2_645 .
N6 H6A Cl2 0.860 2.457 3.220 148.13 2_645 .
N6 H6B Cl3 0.860 2.356 3.184 161.74 4_566 .
N7 H7 Cl3 0.860 2.262 3.053 152.84 4_566 .
N11 H11A Cl2 0.900 2.497 3.301 148.93 . .
N11 H11B N3 0.900 2.198 2.961 142.15 . .
N14 H14A Cl3 0.900 2.456 3.232 144.60 2_755 .
N14 H14B F3 0.900 2.171 2.996 152.17 . .
N15 H15A F2 0.900 2.228 3.107 165.68 2_745 .
N15 H15B O1 0.900 2.223 3.065 155.44 . .
N15 H15B N3 0.900 2.634 3.111 114.04 . .
N18 H18A Cl2 0.900 2.622 3.442 151.84 . .

loop_
_geom_torsion_atom_site_label_1
_geom_torsion_atom_site_label_2
_geom_torsion_atom_site_label_3
_geom_torsion_atom_site_label_4
_geom_torsion
_geom_torsion_site_symmetry_1
_geom_torsion_site_symmetry_2
_geom_torsion_site_symmetry_3
_geom_torsion_site_symmetry_4
_geom_torsion_publ_flag
N18 Co1 N9 C8 118.2(19) . . . . ?
N11 Co1 N9 C8 -142.7(3) . . . . ?
N14 Co1 N9 C8 -57.3(3) . . . . ?
N15 Co1 N9 C8 123.9(4) . . . . ?
Cl1 Co1 N9 C8 31.5(3) . . . . ?
N18 Co1 N9 C4 -54(2) . . . . ?
N11 Co1 N9 C4 44.8(3) . . . . ?
N14 Co1 N9 C4 130.2(3) . . . . ?
N15 Co1 N9 C4 -48.6(3) . . . . ?
Cl1 Co1 N9 C4 -141.0(3) . . . . ?
N18 Co1 N11 C12 -109.1(3) . . . . ?
N14 Co1 N11 C12 -17.7(3) . . . . ?
N15 Co1 N11 C12 165.5(3) . . . . ?
N9 Co1 N11 C12 75.2(3) . . . . ?
Cl1 Co1 N11 C12 -28.6(11) . . . . ?
N18 Co1 N14 C13 78.9(3) . . . . ?
N11 Co1 N14 C13 -11.1(3) . . . . ?
N15 Co1 N14 C13 59(3) . . . . ?
N9 Co1 N14 C13 -101.4(3) . . . . ?
Cl1 Co1 N14 C13 167.7(3) . . . . ?
N18 Co1 N15 C16 19.3(4) . . . . ?
N11 Co1 N15 C16 109.3(4) . . . . ?
N14 Co1 N15 C16 40(3) . . . . ?
N9 Co1 N15 C16 -160.2(4) . . . . ?
Cl1 Co1 N15 C16 -69.3(4) . . . . ?
N11 Co1 N18 C17 -86.5(4) . . . . ?
N14 Co1 N18 C17 -171.9(4) . . . . ?
N15 Co1 N18 C17 6.9(4) . . . . ?
N9 Co1 N18 C17 13(2) . . . . ?
Cl1 Co1 N18 C17 99.4(4) . . . . ?
C4 N3 C2 N1 0.1(6) . . . . ?
C6 N1 C2 N3 -1.3(7) . . . . ?
C2 N3 C4 N9 178.5(4) . . . . ?
C2 N3 C4 C5 0.2(6) . . . . ?
C8 N9 C4 N3 -178.2(4) . . . . ?
Co1 N9 C4 N3 -4.5(6) . . . . ?
C8 N9 C4 C5 0.4(4) . . . . ?
Co1 N9 C4 C5 174.1(3) . . . . ?
C8 N7 C5 C4 -0.2(4) . . . . ?
C8 N7 C5 C6 177.3(4) . . . . ?
N3 C4 C5 N7 178.5(4) . . . . ?
N9 C4 C5 N7 -0.1(4) . . . . ?
N3 C4 C5 C6 0.6(6) . . . . ?
N9 C4 C5 C6 -178.0(3) . . . . ?
C2 N1 C6 N6 -179.0(4) . . . . ?
C2 N1 C6 C5 1.9(6) . . . . ?
N7 C5 C6 N6 2.3(7) . . . . ?
C4 C5 C6 N6 179.5(4) . . . . ?
N7 C5 C6 N1 -178.7(4) . . . . ?
C4 C5 C6 N1 -1.5(5) . . . . ?
C4 N9 C8 N7 -0.5(5) . . . . ?
Co1 N9 C8 N7 -174.5(3) . . . . ?
C5 N7 C8 N9 0.4(5) . . . . ?
Co1 N11 C12 C13 42.5(4) . . . . ?
Co1 N14 C13 C12 36.7(4) . . . . ?
N11 C12 C13 N14 -51.1(4) . . . . ?
Co1 N15 C16 C17 -41.0(7) . . . . ?
Co1 N18 C17 C16 -31.5(6) . . . . ?
N15 C16 C17 N18 46.9(8) . . . . ?
